data_7009600
loop_
_publ_author_name
'Plater, M. John'
'Foreman, Mark R. St. J.'
'Gelbrich, Thomas'
'Coles, Simon J.'
'Hursthouse, Michael B.'

_publ_section_title
;
 Synthesis and characterisation of infinite co-ordination networks from
 flexible dipyridyl ligands and cadmium salts&#x200A;&#x2020;
;
_journal_issue 18
_journal_name_full 'Journal of the Chemical Society, Dalton Transactions'
_journal_page_first 3065
_journal_paper_doi 10.1039/b002251i
_journal_year 2000
_chemical_formula_sum 'C39 H56.4 Cd2 N6 O15.2 S2'
_chemical_formula_weight 1141.42
_chemical_name_systematic
; 
 ? 
;
_space_group_IT_number 14
_symmetry_cell_setting monoclinic
_symmetry_space_group_name_Hall '-P 2yn'
_symmetry_space_group_name_H-M 'P 1 21/n 1'
_atom_sites_solution_hydrogens geom
_atom_sites_solution_primary direct
_atom_sites_solution_secondary difmap
_audit_creation_method SHELXL-97
_cell_angle_alpha 90.00
_cell_angle_beta 98.8410(10)
_cell_angle_gamma 90.00
_cell_formula_units_Z 4
_cell_length_a 13.8375(7)
_cell_length_b 15.7403(8)
_cell_length_c 22.0228(8)
_cell_measurement_temperature 150(2)
_cell_volume 4739.7(4)
_computing_structure_refinement 'SHELXL-97 (Sheldrick, 1997)'
_computing_structure_solution 'SHELXS-97 (Sheldrick, 1990)'
_diffrn_ambient_temperature 150(2)
_diffrn_measured_fraction_theta_full 0.993
_diffrn_measured_fraction_theta_max 0.993
_diffrn_radiation_monochromator graphite
_diffrn_radiation_source 'fine-focus sealed tube'
_diffrn_radiation_type MoK\a
_diffrn_radiation_wavelength 0.71073
_diffrn_reflns_av_R_equivalents 0.1050
_diffrn_reflns_av_sigmaI/netI 0.1059
_diffrn_reflns_limit_h_max 15
_diffrn_reflns_limit_h_min -15
_diffrn_reflns_limit_k_max 18
_diffrn_reflns_limit_k_min -18
_diffrn_reflns_limit_l_max 24
_diffrn_reflns_limit_l_min -25
_diffrn_reflns_number 41088
_diffrn_reflns_theta_full 24.00
_diffrn_reflns_theta_max 24.00
_diffrn_reflns_theta_min 2.28
_exptl_absorpt_coefficient_mu 1.057
_exptl_absorpt_correction_T_max 0.9017
_exptl_absorpt_correction_T_min 0.8165
_exptl_crystal_colour colourless
_exptl_crystal_density_diffrn 1.600
_exptl_crystal_density_method 'not measured'
_exptl_crystal_description Plate
_exptl_crystal_F_000 2328
_exptl_crystal_size_max 0.20
_exptl_crystal_size_mid 0.20
_exptl_crystal_size_min 0.10
_refine_diff_density_max 1.278
_refine_diff_density_min -1.162
_refine_diff_density_rms 0.122
_refine_ls_extinction_method none
_refine_ls_goodness_of_fit_ref 1.030
_refine_ls_hydrogen_treatment mixed
_refine_ls_matrix_type full
_refine_ls_number_parameters 679
_refine_ls_number_reflns 7372
_refine_ls_number_restraints 296
_refine_ls_restrained_S_all 1.119
_refine_ls_R_factor_all 0.1288
_refine_ls_R_factor_gt 0.0657
_refine_ls_shift/su_max 0.030
_refine_ls_shift/su_mean 0.001
_refine_ls_structure_factor_coef Fsqd
_refine_ls_weighting_details 'calc w=1/[\s^2^(Fo^2^)+(0.0000P)^2^+30.0000P] where P=(Fo^2^+2Fc^2^)/3'
_refine_ls_weighting_scheme calc
_refine_ls_wR_factor_gt 0.1183
_refine_ls_wR_factor_ref 0.1310
_reflns_number_gt 4417
_reflns_number_total 7372
_reflns_threshold_expression >2sigma(I)
_cod_data_source_file b002251i.txt
_cod_data_source_block s92-3
_cod_depositor_comments
;
The following automatic conversions were performed:
'_symmetry_cell_setting' value 'Monoclinic' changed to 'monoclinic'
according to '/home/saulius/struct/CIF-dictionaries/cif_core.dic'
dictionary named 'cif_core.dic' version 2.4.1 from 2010-06-29.

Automatic conversion script
Id: cif_fix_enum 1527 2010-12-29 10:47:43Z saulius 
;
_cod_original_sg_symbol_H-M P2(1)/n
_cod_original_formula_sum 'C39 H56.40 Cd2 N6 O15.20 S2'
_cod_database_code 7009600

loop_
_symmetry_equiv_pos_as_xyz
'x, y, z'
'-x+1/2, y+1/2, -z+1/2'
'-x, -y, -z'
'x-1/2, -y-1/2, z-1/2'

loop_
_atom_site_label
_atom_site_type_symbol
_atom_site_fract_x
_atom_site_fract_y
_atom_site_fract_z
_atom_site_U_iso_or_equiv
_atom_site_adp_type
_atom_site_occupancy
_atom_site_symmetry_multiplicity
_atom_site_calc_flag
_atom_site_refinement_flags
_atom_site_disorder_assembly
_atom_site_disorder_group
Cd1 Cd 0.0000 0.0000 0.0000 0.0306(2) Uani 1 2 d S . .
Cd2 Cd -0.17374(5) -0.22767(4) 0.18104(3) 0.0461(2) Uani 1 1 d D . .
Cd3 Cd 0.0000 0.5000 0.5000 0.0786(4) Uani 1 2 d S . .
S1 S -0.18170(16) -0.15450(14) 0.04623(11) 0.0428(6) Uani 1 1 d D . .
O1 O -0.2432(4) -0.1323(3) 0.0935(2) 0.0535(17) Uani 1 1 d D A .
O2 O -0.1233(3) -0.0806(3) 0.0342(2) 0.0455(16) Uani 1 1 d D A .
O3 O -0.1177(4) -0.2252(3) 0.0702(3) 0.084(3) Uani 1 1 d D A .
O4 O -0.2452(4) -0.1803(3) -0.0103(2) 0.0506(16) Uani 1 1 d D A .
S2 S -0.07157(17) -0.34165(15) 0.31379(11) 0.0487(7) Uani 1 1 d D . .
O5 O -0.1337(5) -0.2801(4) 0.2788(3) 0.052(3) Uani 0.705(9) 1 d PD A 1
O6 O 0.0069(5) -0.3742(5) 0.2829(4) 0.063(3) Uani 0.705(9) 1 d PD A 1
O7 O -0.0263(6) -0.3048(5) 0.3737(3) 0.071(3) Uani 0.705(9) 1 d PD A 1
O8 O -0.1320(6) -0.4156(5) 0.3280(4) 0.061(4) Uani 0.705(9) 1 d PD A 1
O5' O -0.0824(10) -0.3172(8) 0.2475(3) 0.036(6) Uiso 0.295(9) 1 d PD A 2
O6' O 0.0226(8) -0.3864(10) 0.3284(6) 0.063(8) Uiso 0.295(9) 1 d PD A 2
O7' O -0.0700(13) -0.2638(7) 0.3503(6) 0.061(8) Uiso 0.295(9) 1 d PD A 2
O8' O -0.1521(10) -0.3968(10) 0.3233(8) 0.052(10) Uiso 0.295(9) 1 d PD A 2
O9 O -0.0918(6) 0.4186(6) 0.5565(5) 0.090(3) Uani 1 1 d G . .
H1O H -0.1411 0.3850 0.5487 0.13(6) Uiso 1 1 d G . .
H2O H -0.0634 0.4053 0.5916 0.09(5) Uiso 1 1 d G . .
O10 O -0.1391(5) 0.5097(6) 0.4297(4) 0.064(2) Uani 1 1 d G . .
H3O H -0.1385 0.5342 0.3950 0.12(6) Uiso 1 1 d G . .
H4O H -0.1680 0.4632 0.4220 0.09(5) Uiso 1 1 d G . .
O11 O -0.0152(8) -0.3049(6) 0.1727(5) 0.074(4) Uani 0.705(9) 1 d PG A .
H5O H 0.0143 -0.3304 0.2048 0.089 Uiso 0.705(9) 1 d PGD . .
H6O H -0.0124 -0.3377 0.1430 0.089 Uiso 0.705(9) 1 d PGD . .
N11 N 0.1018(5) -0.0306(5) 0.0892(3) 0.0398(18) Uani 1 1 d . . .
N12 N 0.6894(5) -0.1856(5) 0.2234(4) 0.050(2) Uani 1 1 d . . .
N21 N -0.0711(5) 0.1239(4) 0.0382(3) 0.0353(17) Uani 1 1 d . B .
N22 N -0.2528(5) 0.6483(5) 0.1417(3) 0.0418(19) Uani 1 1 d . . .
N31 N -0.0808(5) -0.1105(5) 0.2185(3) 0.0423(19) Uani 1 1 d . A .
N32 N 0.0484(7) 0.3791(6) 0.4527(5) 0.083(3) Uani 1 1 d D . .
C101 C 0.0910(6) -0.1032(6) 0.1202(4) 0.045(2) Uani 1 1 d . . .
H101 H 0.0336 -0.1361 0.1083 0.04(2) Uiso 1 1 calc R . .
C102 C 0.1587(6) -0.1317(7) 0.1677(4) 0.056(3) Uani 1 1 d . . .
H102 H 0.1474 -0.1833 0.1879 0.04(2) Uiso 1 1 calc R . .
C104 C 0.2523(7) -0.0096(7) 0.1564(4) 0.059(3) Uani 1 1 d . . .
H104 H 0.3079 0.0254 0.1686 0.05(3) Uiso 1 1 calc R . .
C105 C 0.1810(7) 0.0162(6) 0.1090(4) 0.050(3) Uani 1 1 d . . .
H105 H 0.1887 0.0692 0.0896 0.04(2) Uiso 1 1 calc R . .
C103 C 0.2431(6) -0.0862(7) 0.1863(4) 0.053(3) Uani 1 1 d D . .
C106 C 0.3239(7) -0.1198(6) 0.2347(4) 0.060(3) Uani 1 1 d D . .
H10A H 0.2953 -0.1638 0.2587 0.07(3) Uiso 1 1 calc R . .
H10B H 0.3728 -0.1484 0.2133 0.10(4) Uiso 1 1 calc R . .
C107 C 0.3768(6) -0.0571(7) 0.2790(4) 0.061(3) Uani 1 1 d D . .
H10C H 0.3303 -0.0325 0.3041 0.03(2) Uiso 1 1 calc R . .
H10D H 0.4018 -0.0103 0.2557 0.12(5) Uiso 1 1 calc R . .
C108 C 0.4605(6) -0.0967(6) 0.3207(4) 0.059(3) Uani 1 1 d D . .
H10E H 0.4359 -0.1446 0.3431 0.018(19) Uiso 1 1 calc R . .
H10F H 0.4891 -0.0541 0.3515 0.05(3) Uiso 1 1 calc R . .
C109 C 0.5393(6) -0.1287(6) 0.2860(4) 0.049(3) Uani 1 1 d D . .
C110 C 0.5710(7) -0.2120(6) 0.2886(4) 0.056(3) Uani 1 1 d D . .
H110 H 0.5410 -0.2521 0.3121 0.03(2) Uiso 1 1 calc R . .
C111 C 0.6440(7) -0.2379(6) 0.2583(5) 0.059(3) Uani 1 1 d D . .
H111 H 0.6640 -0.2956 0.2618 0.09(4) Uiso 1 1 calc R . .
C112 C 0.6574(7) -0.1054(6) 0.2194(5) 0.056(3) Uani 1 1 d D . .
H112 H 0.6869 -0.0673 0.1943 0.02(2) Uiso 1 1 calc R . .
C113 C 0.5855(7) -0.0747(6) 0.2489(5) 0.060(3) Uani 1 1 d D . .
H113 H 0.5665 -0.0168 0.2443 0.05(3) Uiso 1 1 calc R . .
C201 C -0.0453(7) 0.2043(6) 0.0284(4) 0.051(3) Uani 1 1 d . . .
H201 H 0.0116 0.2138 0.0100 0.09(4) Uiso 1 1 calc R . .
C202 C -0.0971(7) 0.2739(7) 0.0435(5) 0.059(3) Uani 1 1 d . B .
H202 H -0.0764 0.3295 0.0349 0.06(3) Uiso 1 1 calc R . .
C203 C -0.1790(7) 0.2629(7) 0.0713(5) 0.061(3) Uani 1 1 d D . .
C204 C -0.2061(7) 0.1805(7) 0.0814(5) 0.061(3) Uani 1 1 d . B .
H204 H -0.2622 0.1697 0.1002 0.03(2) Uiso 1 1 calc R . .
C205 C -0.1517(7) 0.1136(6) 0.0642(4) 0.044(2) Uani 1 1 d . . .
H205 H -0.1725 0.0574 0.0712 0.11(4) Uiso 1 1 calc R B .
C206 C -0.2412(9) 0.3331(8) 0.0962(7) 0.054(5) Uani 0.75(2) 1 d PD B 1
H20A H -0.2629 0.3131 0.1346 0.064 Uiso 0.75(2) 1 calc PR B 1
H20B H -0.2005 0.3845 0.1062 0.064 Uiso 0.75(2) 1 calc PR B 1
C207 C -0.3289(7) 0.3555(8) 0.0501(7) 0.041(4) Uani 0.75(2) 1 d PD B 1
H20C H -0.3654 0.3027 0.0373 0.050 Uiso 0.75(2) 1 calc PR B 1
H20D H -0.3062 0.3797 0.0132 0.050 Uiso 0.75(2) 1 calc PR B 1
C208 C -0.3977(6) 0.4177(5) 0.0728(5) 0.057(3) Uani 1 1 d D . .
H20E H -0.4279 0.3904 0.1058 0.069 Uiso 0.75(2) 1 calc PR B 1
H20F H -0.4507 0.4314 0.0387 0.069 Uiso 0.75(2) 1 calc PR B 1
H20G H -0.4557 0.4076 0.0931 0.069 Uiso 0.25(2) 1 calc PR B 2
H20H H -0.4207 0.4243 0.0283 0.069 Uiso 0.25(2) 1 calc PR B 2
C209 C -0.3489(6) 0.4997(5) 0.0974(5) 0.042(2) Uani 1 1 d D B .
C210 C -0.3362(7) 0.5670(7) 0.0593(5) 0.053(3) Uani 1 1 d . . .
H210 H -0.3608 0.5634 0.0166 0.06(3) Uiso 1 1 calc R B .
C211 C -0.2882(7) 0.6389(6) 0.0826(4) 0.054(3) Uani 1 1 d . B .
H211 H -0.2800 0.6840 0.0552 0.03(2) Uiso 1 1 calc R . .
C212 C -0.2656(6) 0.5836(6) 0.1788(4) 0.044(2) Uani 1 1 d . B .
H212 H -0.2407 0.5886 0.2213 0.03(2) Uiso 1 1 calc R . .
C213 C -0.3136(6) 0.5094(6) 0.1581(4) 0.044(2) Uani 1 1 d . . .
H213 H -0.3218 0.4654 0.1863 0.06(3) Uiso 1 1 calc R B .
C6A C -0.234(3) 0.3464(17) 0.061(2) 0.058(17) Uiso 0.25(2) 1 d PD B 2
H6A1 H -0.1951 0.3924 0.0832 0.069 Uiso 0.25(2) 1 calc PR B 2
H6A2 H -0.2444 0.3604 0.0166 0.069 Uiso 0.25(2) 1 calc PR B 2
C7A C -0.332(3) 0.342(2) 0.083(3) 0.07(2) Uiso 0.25(2) 1 d PD B 2
H7A1 H -0.3679 0.2925 0.0620 0.084 Uiso 0.25(2) 1 calc PR B 2
H7A2 H -0.3201 0.3291 0.1272 0.084 Uiso 0.25(2) 1 calc PR B 2
C301 C -0.0082(7) -0.1195(7) 0.2655(4) 0.054(3) Uani 1 1 d . . .
H301 H 0.0004 -0.1730 0.2856 0.065 Uiso 1 1 calc R A .
C302 C 0.0538(8) -0.0551(8) 0.2858(5) 0.071(3) Uani 1 1 d . A .
H302 H 0.1040 -0.0650 0.3195 0.086 Uiso 1 1 calc R . .
C304 C -0.0298(8) 0.0335(7) 0.2104(4) 0.062(3) Uani 1 1 d . A .
H304 H -0.0401 0.0868 0.1901 0.074 Uiso 1 1 calc R . .
C305 C -0.0896(7) -0.0335(6) 0.1919(4) 0.048(3) Uani 1 1 d . . .
H305 H -0.1405 -0.0253 0.1582 0.057 Uiso 1 1 calc R A .
C303 C 0.0462(8) 0.0237(8) 0.2592(5) 0.068(3) Uani 1 1 d D . .
C306 C 0.1214(11) 0.0947(11) 0.2771(7) 0.129(6) Uani 1 1 d D A .
H30E H 0.1859 0.0790 0.2664 0.155 Uiso 0.75(2) 1 calc PR B 1
H30F H 0.0995 0.1485 0.2560 0.155 Uiso 0.75(2) 1 calc PR B 1
H30G H 0.1795 0.0728 0.3045 0.155 Uiso 0.25(2) 1 calc PR B 2
H30H H 0.1425 0.1202 0.2402 0.155 Uiso 0.25(2) 1 calc PR B 2
C307 C 0.127(2) 0.1038(16) 0.3447(9) 0.218(18) Uiso 0.62(2) 1 d PD A 1
H30A H 0.0593 0.1076 0.3543 0.262 Uiso 0.62(2) 1 calc PR A 1
H30B H 0.1565 0.0515 0.3645 0.262 Uiso 0.62(2) 1 calc PR A 1
C308 C 0.1829(15) 0.1778(12) 0.3729(10) 0.149(12) Uiso 0.62(2) 1 d PD A 1
H30C H 0.2175 0.2028 0.3410 0.179 Uiso 0.62(2) 1 calc PR A 1
H30D H 0.2337 0.1556 0.4056 0.179 Uiso 0.62(2) 1 calc PR A 1
C309 C 0.1324(12) 0.2489(10) 0.4002(6) 0.061(6) Uiso 0.62(2) 1 d PD A 1
C310 C 0.1852(12) 0.3166(14) 0.4279(8) 0.087(8) Uani 0.62(2) 1 d PD A 1
H310 H 0.2537 0.3180 0.4276 0.104 Uiso 0.62(2) 1 calc PR A 1
C311 C 0.1446(9) 0.3799(13) 0.4548(9) 0.072(7) Uani 0.62(2) 1 d PD A 1
H311 H 0.1833 0.4243 0.4751 0.087 Uiso 0.62(2) 1 calc PR A 1
C312 C -0.0059(11) 0.3190(11) 0.4223(11) 0.092(11) Uani 0.62(2) 1 d PD A 1
H312 H -0.0749 0.3260 0.4163 0.110 Uiso 0.62(2) 1 calc PR A 1
C313 C 0.0304(12) 0.2485(11) 0.3994(8) 0.079(7) Uani 0.62(2) 1 d PD A 1
H313 H -0.0097 0.2020 0.3838 0.095 Uiso 0.62(2) 1 calc PR A 1
C7' C 0.068(2) 0.1572(16) 0.3094(12) 0.21(3) Uiso 0.38(2) 1 d PD A 2
H7'1 H -0.0031 0.1480 0.3018 0.251 Uiso 0.38(2) 1 calc PR A 2
H7'2 H 0.0835 0.2164 0.2990 0.251 Uiso 0.38(2) 1 calc PR A 2
C8' C 0.113(2) 0.1340(13) 0.3740(12) 0.103(14) Uiso 0.38(2) 1 d PD A 2
H8'1 H 0.1837 0.1221 0.3771 0.124 Uiso 0.38(2) 1 calc PR A 2
H8'2 H 0.0798 0.0843 0.3891 0.124 Uiso 0.38(2) 1 calc PR A 2
C9' C 0.0941(16) 0.2148(12) 0.4086(9) 0.050(8) Uiso 0.38(2) 1 d PD A 2
C10' C 0.1639(16) 0.2768(14) 0.4233(15) 0.057(11) Uiso 0.38(2) 1 d PD A 2
H10' H 0.2298 0.2656 0.4185 0.068 Uiso 0.38(2) 1 calc PR A 2
C11' C 0.1401(10) 0.3541(15) 0.4448(18) 0.076(15) Uiso 0.38(2) 1 d PD A 2
H11' H 0.1917 0.3938 0.4551 0.091 Uiso 0.38(2) 1 calc PR A 2
C12' C -0.0197(12) 0.3169(14) 0.4388(18) 0.069(15) Uiso 0.38(2) 1 d PD A 2
H12' H -0.0837 0.3268 0.4478 0.082 Uiso 0.38(2) 1 calc PR A 2
C13' C -0.0014(16) 0.2411(16) 0.4127(16) 0.078(14) Uiso 0.38(2) 1 d PD A 2
H13' H -0.0547 0.2054 0.3969 0.093 Uiso 0.38(2) 1 calc PR A 2
O13 O 0.3172(9) 0.2035(9) 0.2110(9) 0.172(6) Uani 1 1 d G C 2
H7O H 0.3538 0.1608 0.2231 0.207 Uiso 1 1 d G C 2
H8O H 0.3335 0.2195 0.1777 0.207 Uiso 1 1 d G C 2
O14 O 0.3915(8) 0.3010(6) 0.0688(5) 0.135(4) Uani 1 1 d G D 2
H9O H 0.4758 0.2508 0.0954 0.162 Uiso 1 1 d G D 2
H0O H 0.3270 0.3029 0.0879 0.162 Uiso 1 1 d G D 2
O15 O 0.2474(8) 0.4059(7) 0.0944(5) 0.076(3) Uani 0.67 1 d P E 2
O16 O -0.1322(8) -0.5166(7) -0.0191(5) 0.082(3) Uani 0.67 1 d P F 2
O17 O -0.0354(7) -0.3951(6) 0.0584(5) 0.069(3) Uani 0.67 1 d P G 2
O18 O 0.1781(9) 0.2439(7) 0.1253(6) 0.061(4) Uani 0.50 1 d P H 2

loop_
_atom_site_aniso_label
_atom_site_aniso_U_11
_atom_site_aniso_U_22
_atom_site_aniso_U_33
_atom_site_aniso_U_23
_atom_site_aniso_U_13
_atom_site_aniso_U_12
Cd1 0.0281(5) 0.0246(5) 0.0383(5) 0.0000(4) 0.0023(4) 0.0018(4)
Cd2 0.0481(4) 0.0405(4) 0.0463(4) 0.0091(3) -0.0038(3) -0.0155(4)
Cd3 0.0304(6) 0.0681(8) 0.1294(11) 0.0499(8) -0.0134(6) -0.0076(6)
S1 0.0330(13) 0.0341(14) 0.0629(17) 0.0104(12) 0.0123(12) -0.0018(11)
O1 0.043(4) 0.062(5) 0.056(4) -0.002(3) 0.008(3) -0.016(3)
O2 0.032(3) 0.034(4) 0.071(4) 0.017(3) 0.010(3) -0.003(3)
O3 0.046(4) 0.048(5) 0.158(7) 0.053(5) 0.014(4) 0.008(4)
O4 0.059(4) 0.039(4) 0.057(4) -0.006(3) 0.016(3) -0.003(3)
S2 0.0510(16) 0.0385(15) 0.0575(17) -0.0058(13) 0.0113(13) 0.0028(13)
O5 0.055(6) 0.040(6) 0.057(6) 0.010(5) -0.002(5) 0.004(5)
O6 0.056(7) 0.039(6) 0.103(9) 0.003(6) 0.038(6) 0.001(5)
O7 0.075(8) 0.054(7) 0.076(7) -0.008(6) -0.018(6) 0.007(6)
O8 0.063(7) 0.047(7) 0.081(9) -0.014(6) 0.034(6) -0.010(6)
O9 0.049(5) 0.091(7) 0.120(8) 0.063(6) -0.016(5) -0.025(5)
O10 0.033(4) 0.063(6) 0.092(6) 0.019(5) -0.007(4) 0.000(4)
O11 0.084(8) 0.059(7) 0.069(7) 0.016(6) -0.022(6) -0.030(6)
N11 0.027(4) 0.052(5) 0.039(4) 0.001(4) 0.001(3) 0.005(4)
N12 0.042(5) 0.033(5) 0.073(6) 0.012(4) 0.009(4) -0.005(4)
N21 0.031(4) 0.027(4) 0.046(4) -0.008(3) 0.001(3) 0.002(3)
N22 0.045(5) 0.039(5) 0.041(5) -0.006(4) 0.003(4) -0.009(4)
N31 0.044(5) 0.047(5) 0.034(4) 0.003(4) 0.001(4) -0.005(4)
N32 0.037(6) 0.081(8) 0.126(9) 0.048(7) 0.000(6) 0.008(5)
C101 0.031(6) 0.056(7) 0.048(6) 0.009(5) 0.013(5) -0.001(5)
C102 0.035(6) 0.075(8) 0.057(7) 0.028(6) 0.001(5) -0.005(5)
C104 0.048(6) 0.067(8) 0.055(7) 0.005(6) -0.010(5) -0.010(6)
C105 0.055(7) 0.053(7) 0.039(6) 0.007(5) -0.004(5) -0.007(5)
C103 0.047(6) 0.061(7) 0.047(6) 0.013(5) -0.005(5) -0.004(5)
C106 0.059(7) 0.060(7) 0.057(7) 0.017(6) -0.004(6) -0.004(6)
C107 0.050(7) 0.077(8) 0.055(7) -0.002(6) 0.006(6) 0.015(6)
C108 0.063(7) 0.058(7) 0.050(6) 0.003(6) -0.007(6) 0.007(6)
C109 0.033(6) 0.053(7) 0.056(6) 0.001(5) -0.005(5) 0.002(5)
C110 0.058(7) 0.035(6) 0.074(7) 0.007(5) 0.011(6) -0.005(5)
C111 0.054(7) 0.036(7) 0.089(8) 0.009(6) 0.016(6) -0.002(5)
C112 0.039(6) 0.048(7) 0.080(8) 0.016(6) 0.002(6) -0.013(5)
C113 0.051(7) 0.037(7) 0.086(8) 0.012(6) -0.008(6) 0.004(5)
C201 0.050(6) 0.041(7) 0.065(7) -0.002(5) 0.015(5) 0.003(5)
C202 0.056(7) 0.029(6) 0.089(8) -0.013(6) 0.008(6) 0.003(5)
C203 0.032(6) 0.047(7) 0.098(8) -0.030(6) -0.009(6) 0.009(5)
C204 0.039(6) 0.051(8) 0.093(8) -0.030(6) 0.013(6) -0.001(5)
C205 0.040(6) 0.040(6) 0.053(6) -0.016(5) 0.005(5) 0.000(5)
C206 0.046(9) 0.039(9) 0.074(12) -0.022(8) 0.007(8) 0.007(7)
C207 0.027(8) 0.037(8) 0.058(11) -0.020(7) 0.001(6) 0.003(6)
C208 0.036(6) 0.041(6) 0.090(8) -0.020(6) -0.004(5) 0.002(5)
C209 0.030(5) 0.029(5) 0.066(7) -0.015(5) 0.003(5) 0.010(4)
C210 0.054(7) 0.056(7) 0.044(7) -0.012(6) -0.003(5) 0.003(6)
C211 0.074(8) 0.044(7) 0.039(6) 0.006(5) -0.004(5) -0.007(6)
C212 0.052(6) 0.043(6) 0.037(6) -0.002(5) 0.010(5) -0.007(5)
C213 0.044(6) 0.033(6) 0.054(6) -0.002(5) 0.006(5) -0.009(5)
C301 0.043(6) 0.065(7) 0.053(7) 0.010(6) 0.004(5) -0.005(6)
C302 0.052(7) 0.090(10) 0.067(8) 0.000(7) -0.007(6) -0.012(7)
C304 0.077(8) 0.056(7) 0.049(7) 0.002(5) -0.002(6) -0.034(6)
C305 0.051(6) 0.054(7) 0.034(5) 0.010(5) -0.004(4) -0.012(5)
C303 0.070(8) 0.079(9) 0.053(7) -0.023(6) 0.006(6) -0.044(7)
C306 0.116(12) 0.151(15) 0.119(12) -0.034(11) 0.013(10) -0.071(11)
C310 0.064(15) 0.16(3) 0.036(12) 0.016(14) 0.008(10) -0.027(18)
C311 0.041(13) 0.13(2) 0.047(13) 0.045(13) 0.016(9) 0.001(12)
C312 0.028(12) 0.10(2) 0.15(3) 0.079(18) 0.031(14) 0.003(12)
C313 0.061(14) 0.13(2) 0.048(12) 0.047(12) 0.006(11) 0.028(13)
O13 0.089(8) 0.123(10) 0.313(18) -0.121(10) 0.054(10) -0.009(7)
O14 0.167(10) 0.061(6) 0.148(9) -0.007(6) -0.070(7) 0.009(7)
O15 0.083(8) 0.077(8) 0.072(7) -0.009(6) 0.027(6) 0.008(7)
O16 0.077(8) 0.061(8) 0.115(9) 0.009(7) 0.034(7) 0.006(6)
O17 0.068(7) 0.058(7) 0.085(8) 0.006(6) 0.016(6) 0.017(6)
O18 0.060(9) 0.032(8) 0.103(11) -0.022(7) 0.044(8) -0.010(6)

loop_
_atom_type_symbol
_atom_type_description
_atom_type_scat_dispersion_real
_atom_type_scat_dispersion_imag
_atom_type_scat_source
C C 0.0033 0.0016 'International Tables Vol C Tables 4.2.6.8 and 6.1.1.4'
H H 0.0000 0.0000 'International Tables Vol C Tables 4.2.6.8 and 6.1.1.4'
N N 0.0061 0.0033 'International Tables Vol C Tables 4.2.6.8 and 6.1.1.4'
O O 0.0106 0.0060 'International Tables Vol C Tables 4.2.6.8 and 6.1.1.4'
S S 0.1246 0.1234 'International Tables Vol C Tables 4.2.6.8 and 6.1.1.4'
Cd Cd -0.8075 1.2024 'International Tables Vol C Tables 4.2.6.8 and 6.1.1.4'

loop_
_geom_angle_atom_site_label_1
_geom_angle_atom_site_label_2
_geom_angle_atom_site_label_3
_geom_angle
_geom_angle_site_symmetry_1
_geom_angle_site_symmetry_3
_geom_angle_publ_flag
N11 Cd1 N11 180.0(2) 3 . ?
N11 Cd1 O2 89.6(2) 3 3 ?
N11 Cd1 O2 90.4(2) . 3 ?
N11 Cd1 O2 90.4(2) 3 . ?
N11 Cd1 O2 89.6(2) . . ?
O2 Cd1 O2 180.0(3) 3 . ?
N11 Cd1 N21 95.8(2) 3 3 ?
N11 Cd1 N21 84.2(2) . 3 ?
O2 Cd1 N21 88.2(2) 3 3 ?
O2 Cd1 N21 91.8(2) . 3 ?
N11 Cd1 N21 84.2(2) 3 . ?
N11 Cd1 N21 95.8(2) . . ?
O2 Cd1 N21 91.8(2) 3 . ?
O2 Cd1 N21 88.2(2) . . ?
N21 Cd1 N21 180.0(4) 3 . ?
O5' Cd2 O5 30.8(3) . . ?
O5' Cd2 N31 92.4(4) . . ?
O5 Cd2 N31 85.0(3) . . ?
O5' Cd2 N12 108.9(3) . 1_455 ?
O5 Cd2 N12 79.7(2) . 1_455 ?
N31 Cd2 N12 94.1(3) . 1_455 ?
O5' Cd2 N22 84.4(4) . 1_545 ?
O5 Cd2 N22 94.5(3) . 1_545 ?
N31 Cd2 N22 174.4(3) . 1_545 ?
N12 Cd2 N22 91.3(3) 1_455 1_545 ?
O5' Cd2 O1 166.8(3) . . ?
O5 Cd2 O1 160.6(2) . . ?
N31 Cd2 O1 85.6(2) . . ?
N12 Cd2 O1 84.2(2) 1_455 . ?
N22 Cd2 O1 96.5(2) 1_545 . ?
O5' Cd2 O11 49.3(4) . . ?
O5 Cd2 O11 79.0(3) . . ?
N31 Cd2 O11 88.2(3) . . ?
N12 Cd2 O11 158.2(3) 1_455 . ?
N22 Cd2 O11 86.2(3) 1_545 . ?
O1 Cd2 O11 117.6(2) . . ?
O5' Cd2 O3 112.7(3) . . ?
O5 Cd2 O3 143.19(18) . . ?
N31 Cd2 O3 95.2(2) . . ?
N12 Cd2 O3 136.8(2) 1_455 . ?
N22 Cd2 O3 81.9(2) 1_545 . ?
O1 Cd2 O3 54.67(14) . . ?
O11 Cd2 O3 64.3(2) . . ?
O10 Cd3 O10 180.0 3_566 . ?
O10 Cd3 O9 85.8(3) 3_566 3_566 ?
O10 Cd3 O9 94.2(3) . 3_566 ?
O10 Cd3 O9 94.2(3) 3_566 . ?
O10 Cd3 O9 85.8(3) . . ?
O9 Cd3 O9 180.0(4) 3_566 . ?
O10 Cd3 N32 91.2(3) 3_566 3_566 ?
O10 Cd3 N32 88.8(3) . 3_566 ?
O9 Cd3 N32 90.5(4) 3_566 3_566 ?
O9 Cd3 N32 89.5(4) . 3_566 ?
O10 Cd3 N32 88.8(3) 3_566 . ?
O10 Cd3 N32 91.2(3) . . ?
O9 Cd3 N32 89.5(4) 3_566 . ?
O9 Cd3 N32 90.5(4) . . ?
N32 Cd3 N32 180.000(2) 3_566 . ?
O2 S1 O4 110.0(3) . . ?
O2 S1 O3 110.3(3) . . ?
O4 S1 O3 110.2(3) . . ?
O2 S1 O1 109.4(3) . . ?
O4 S1 O1 109.0(3) . . ?
O3 S1 O1 107.8(3) . . ?
S1 O1 Cd2 101.8(3) . . ?
S1 O2 Cd1 159.8(3) . . ?
S1 O3 Cd2 95.5(3) . . ?
O5 S2 O8' 94.1(8) . . ?
O5 S2 O6 114.4(4) . . ?
O8' S2 O6 120.0(9) . . ?
O5 S2 O7' 71.8(7) . . ?
O8' S2 O7' 111.5(5) . . ?
O6 S2 O7' 126.9(8) . . ?
O5 S2 O6' 151.1(7) . . ?
O8' S2 O6' 110.8(5) . . ?
O6 S2 O6' 40.3(5) . . ?
O7' S2 O6' 110.0(5) . . ?
O5 S2 O7 110.4(4) . . ?
O8' S2 O7 109.4(9) . . ?
O6 S2 O7 107.9(4) . . ?
O7' S2 O7 38.6(6) . . ?
O6' S2 O7 75.8(6) . . ?
O5 S2 O8 109.2(4) . . ?
O8' S2 O8 15.8(9) . . ?
O6 S2 O8 107.8(4) . . ?
O7' S2 O8 119.8(8) . . ?
O6' S2 O8 95.0(9) . . ?
O7 S2 O8 106.9(4) . . ?
O5 S2 O5' 48.8(5) . . ?
O8' S2 O5' 109.3(5) . . ?
O6 S2 O5' 66.7(5) . . ?
O7' S2 O5' 108.2(5) . . ?
O6' S2 O5' 106.8(5) . . ?
O7 S2 O5' 136.9(7) . . ?
O8 S2 O5' 115.5(8) . . ?
S2 O5 Cd2 141.7(4) . . ?
S2 O5' Cd2 138.7(7) . . ?
Cd3 O9 H1O 136.1 . . ?
Cd3 O9 H2O 114.7 . . ?
H1O O9 H2O 106.2 . . ?
Cd3 O10 H3O 120.8 . . ?
Cd3 O10 H4O 113.9 . . ?
H3O O10 H4O 106.4 . . ?
Cd2 O11 H5O 118.1 . . ?
Cd2 O11 H6O 119.6 . . ?
H5O O11 H6O 106.4 . . ?
C105 N11 C101 116.8(8) . . ?
C105 N11 Cd1 122.0(6) . . ?
C101 N11 Cd1 120.7(6) . . ?
C112 N12 C111 115.9(8) . . ?
C112 N12 Cd2 121.6(6) . 1_655 ?
C111 N12 Cd2 122.2(7) . 1_655 ?
C205 N21 C201 116.3(8) . . ?
C205 N21 Cd1 117.7(6) . . ?
C201 N21 Cd1 125.3(6) . . ?
C211 N22 C212 116.8(8) . . ?
C211 N22 Cd2 122.5(6) . 1_565 ?
C212 N22 Cd2 120.7(6) . 1_565 ?
C301 N31 C305 116.1(8) . . ?
C301 N31 Cd2 120.1(6) . . ?
C305 N31 Cd2 123.5(6) . . ?
C312 N32 C311 120.9(14) . . ?
C312 N32 C12' 19(2) . . ?
C311 N32 C12' 132.1(15) . . ?
C312 N32 C11' 101.3(14) . . ?
C311 N32 C11' 19.7(10) . . ?
C12' N32 C11' 112.8(13) . . ?
C312 N32 Cd3 129.3(9) . . ?
C311 N32 Cd3 109.6(11) . . ?
C12' N32 Cd3 117.0(10) . . ?
C11' N32 Cd3 129.3(11) . . ?
N11 C101 C102 123.2(9) . . ?
N11 C101 H101 118.4 . . ?
C102 C101 H101 118.4 . . ?
C101 C102 C103 120.4(9) . . ?
C101 C102 H102 119.8 . . ?
C103 C102 H102 119.8 . . ?
C105 C104 C103 120.4(9) . . ?
C105 C104 H104 119.8 . . ?
C103 C104 H104 119.8 . . ?
N11 C105 C104 122.6(9) . . ?
N11 C105 H105 118.7 . . ?
C104 C105 H105 118.7 . . ?
C102 C103 C104 116.5(8) . . ?
C102 C103 C106 121.8(9) . . ?
C104 C103 C106 121.7(9) . . ?
C107 C106 C103 117.5(8) . . ?
C107 C106 H10A 107.9 . . ?
C103 C106 H10A 107.9 . . ?
C107 C106 H10B 107.9 . . ?
C103 C106 H10B 107.9 . . ?
H10A C106 H10B 107.2 . . ?
C106 C107 C108 112.4(8) . . ?
C106 C107 H10C 109.1 . . ?
C108 C107 H10C 109.1 . . ?
C106 C107 H10D 109.1 . . ?
C108 C107 H10D 109.1 . . ?
H10C C107 H10D 107.9 . . ?
C107 C108 C109 112.2(7) . . ?
C107 C108 H10E 109.2 . . ?
C109 C108 H10E 109.2 . . ?
C107 C108 H10F 109.2 . . ?
C109 C108 H10F 109.2 . . ?
H10E C108 H10F 107.9 . . ?
C110 C109 C113 115.4(8) . . ?
C110 C109 C108 123.0(8) . . ?
C113 C109 C108 121.5(9) . . ?
C111 C110 C109 121.3(9) . . ?
C111 C110 H110 119.3 . . ?
C109 C110 H110 119.3 . . ?
N12 C111 C110 123.1(9) . . ?
N12 C111 H111 118.5 . . ?
C110 C111 H111 118.5 . . ?
N12 C112 C113 124.3(9) . . ?
N12 C112 H112 117.8 . . ?
C113 C112 H112 117.8 . . ?
C112 C113 C109 119.9(9) . . ?
C112 C113 H113 120.1 . . ?
C109 C113 H113 120.1 . . ?
N21 C201 C202 123.3(9) . . ?
N21 C201 H201 118.4 . . ?
C202 C201 H201 118.4 . . ?
C203 C202 C201 120.1(10) . . ?
C203 C202 H202 119.9 . . ?
C201 C202 H202 119.9 . . ?
C204 C203 C202 116.9(9) . . ?
C204 C203 C6A 133.9(17) . . ?
C202 C203 C6A 104.8(16) . . ?
C204 C203 C206 115.7(11) . . ?
C202 C203 C206 127.3(11) . . ?
C6A C203 C206 31.1(16) . . ?
C203 C204 C205 120.1(10) . . ?
C203 C204 H204 120.0 . . ?
C205 C204 H204 120.0 . . ?
N21 C205 C204 123.3(10) . . ?
N21 C205 H205 118.3 . . ?
C204 C205 H205 118.3 . . ?
C207 C206 C203 111.2(10) . . ?
C207 C206 H20A 109.4 . . ?
C203 C206 H20A 109.4 . . ?
C207 C206 H20B 109.4 . . ?
C203 C206 H20B 109.4 . . ?
H20A C206 H20B 108.0 . . ?
C206 C207 C208 114.5(10) . . ?
C206 C207 H20C 108.6 . . ?
C208 C207 H20C 108.6 . . ?
C206 C207 H20D 108.6 . . ?
C208 C207 H20D 108.6 . . ?
H20C C207 H20D 107.6 . . ?
C7A C208 C207 29.2(18) . . ?
C7A C208 C209 114(2) . . ?
C207 C208 C209 113.8(8) . . ?
C7A C208 H20E 82.1 . . ?
C207 C208 H20E 108.8 . . ?
C209 C208 H20E 108.8 . . ?
C7A C208 H20F 130.2 . . ?
C207 C208 H20F 108.8 . . ?
C209 C208 H20F 108.8 . . ?
H20E C208 H20F 107.7 . . ?
C7A C208 H20G 108.8 . . ?
C207 C208 H20G 130.1 . . ?
C209 C208 H20G 108.8 . . ?
H20E C208 H20G 30.2 . . ?
H20F C208 H20G 79.6 . . ?
C7A C208 H20H 108.8 . . ?
C207 C208 H20H 82.1 . . ?
C209 C208 H20H 108.8 . . ?
H20E C208 H20H 131.6 . . ?
H20F C208 H20H 30.2 . . ?
H20G C208 H20H 107.7 . . ?
C213 C209 C210 116.9(8) . . ?
C213 C209 C208 121.3(9) . . ?
C210 C209 C208 121.8(9) . . ?
C211 C210 C209 120.3(9) . . ?
C211 C210 H210 119.8 . . ?
C209 C210 H210 119.8 . . ?
N22 C211 C210 123.0(9) . . ?
N22 C211 H211 118.5 . . ?
C210 C211 H211 118.5 . . ?
N22 C212 C213 123.0(8) . . ?
N22 C212 H212 118.5 . . ?
C213 C212 H212 118.5 . . ?
C209 C213 C212 120.0(9) . . ?
C209 C213 H213 120.0 . . ?
C212 C213 H213 120.0 . . ?
C7A C6A C203 111.5(16) . . ?
C7A C6A H6A1 109.3 . . ?
C203 C6A H6A1 109.3 . . ?
C7A C6A H6A2 109.3 . . ?
C203 C6A H6A2 109.3 . . ?
H6A1 C6A H6A2 108.0 . . ?
C208 C7A C6A 118.0(19) . . ?
C208 C7A H7A1 107.8 . . ?
C6A C7A H7A1 107.8 . . ?
C208 C7A H7A2 107.8 . . ?
C6A C7A H7A2 107.8 . . ?
H7A1 C7A H7A2 107.2 . . ?
N31 C301 C302 122.6(10) . . ?
N31 C301 H301 118.7 . . ?
C302 C301 H301 118.7 . . ?
C301 C302 C303 122.2(10) . . ?
C301 C302 H302 118.9 . . ?
C303 C302 H302 118.9 . . ?
C305 C304 C303 119.7(10) . . ?
C305 C304 H304 120.1 . . ?
C303 C304 H304 120.1 . . ?
N31 C305 C304 123.9(9) . . ?
N31 C305 H305 118.1 . . ?
C304 C305 H305 118.1 . . ?
C302 C303 C304 115.5(9) . . ?
C302 C303 C306 123.0(12) . . ?
C304 C303 C306 121.2(12) . . ?
C7' C306 C307 53(2) . . ?
C7' C306 C303 104.1(14) . . ?
C307 C306 C303 104.8(13) . . ?
C7' C306 H30E 144.7 . . ?
C307 C306 H30E 110.8 . . ?
C303 C306 H30E 110.8 . . ?
C7' C306 H30F 61.2 . . ?
C307 C306 H30F 110.8 . . ?
C303 C306 H30F 110.8 . . ?
H30E C306 H30F 108.9 . . ?
C7' C306 H30G 110.9 . . ?
C307 C306 H30G 60.9 . . ?
C303 C306 H30G 110.9 . . ?
H30E C306 H30G 51.6 . . ?
H30F C306 H30G 138.1 . . ?
C7' C306 H30H 110.9 . . ?
C307 C306 H30H 143.9 . . ?
C303 C306 H30H 110.9 . . ?
H30E C306 H30H 60.9 . . ?
H30F C306 H30H 51.3 . . ?
H30G C306 H30H 109.0 . . ?
C308 C307 C306 115.9(19) . . ?
C308 C307 H30A 108.3 . . ?
C306 C307 H30A 108.3 . . ?
C308 C307 H30B 108.3 . . ?
C306 C307 H30B 108.3 . . ?
H30A C307 H30B 107.4 . . ?
C307 C308 C309 120.7(16) . . ?
C307 C308 H30C 107.2 . . ?
C309 C308 H30C 107.2 . . ?
C307 C308 H30D 107.2 . . ?
C309 C308 H30D 107.2 . . ?
H30C C308 H30D 106.8 . . ?
C310 C309 C313 118.1(11) . . ?
C310 C309 C308 120.5(13) . . ?
C313 C309 C308 121.4(13) . . ?
C311 C310 C309 123.0(14) . . ?
C311 C310 H310 118.5 . . ?
C309 C310 H310 118.5 . . ?
N32 C311 C310 118.0(15) . . ?
N32 C311 H311 121.0 . . ?
C310 C311 H311 121.0 . . ?
N32 C312 C313 124.2(14) . . ?
N32 C312 H312 117.9 . . ?
C313 C312 H312 117.9 . . ?
C312 C313 C309 114.9(14) . . ?
C312 C313 H313 122.5 . . ?
C309 C313 H313 122.5 . . ?
C306 C7' C8' 97.7(19) . . ?
C306 C7' H7'1 112.2 . . ?
C8' C7' H7'1 112.2 . . ?
C306 C7' H7'2 112.2 . . ?
C8' C7' H7'2 112.2 . . ?
H7'1 C7' H7'2 109.8 . . ?
C7' C8' C9' 101.2(10) . . ?
C7' C8' H8'1 111.5 . . ?
C9' C8' H8'1 111.5 . . ?
C7' C8' H8'2 111.5 . . ?
C9' C8' H8'2 111.5 . . ?
H8'1 C8' H8'2 109.4 . . ?
C10' C9' C13' 114.2(11) . . ?
C10' C9' C8' 122.8(14) . . ?
C13' C9' C8' 120.9(13) . . ?
C11' C10' C9' 121.1(15) . . ?
C11' C10' H10' 119.5 . . ?
C9' C10' H10' 119.5 . . ?
C10' C11' N32 125.5(15) . . ?
C10' C11' H11' 117.2 . . ?
N32 C11' H11' 117.2 . . ?
N32 C12' C13' 123.9(15) . . ?
N32 C12' H12' 118.1 . . ?
C13' C12' H12' 118.1 . . ?
C12' C13' C9' 121.5(15) . . ?
C12' C13' H13' 119.2 . . ?
C9' C13' H13' 119.2 . . ?
H7O O13 H8O 106.4 . . ?
H9O O14 H0O 122.4 . . ?

loop_
_geom_bond_atom_site_label_1
_geom_bond_atom_site_label_2
_geom_bond_distance
_geom_bond_site_symmetry_2
_geom_bond_publ_flag
Cd1 N11 2.286(7) 3 ?
Cd1 N11 2.286(7) . ?
Cd1 O2 2.341(4) 3 ?
Cd1 O2 2.341(4) . ?
Cd1 N21 2.395(6) 3 ?
Cd1 N21 2.395(6) . ?
Cd2 O5' 2.271(8) . ?
Cd2 O5 2.292(5) . ?
Cd2 N31 2.325(7) . ?
Cd2 N12 2.333(8) 1_455 ?
Cd2 N22 2.337(7) 1_545 ?
Cd2 O1 2.515(5) . ?
Cd2 O11 2.539(12) . ?
Cd2 O3 2.673(7) . ?
Cd3 O10 2.282(7) 3_566 ?
Cd3 O10 2.282(7) . ?
Cd3 O9 2.301(7) 3_566 ?
Cd3 O9 2.301(7) . ?
Cd3 N32 2.317(11) 3_566 ?
Cd3 N32 2.317(11) . ?
S1 O2 1.464(4) . ?
S1 O4 1.466(4) . ?
S1 O3 1.469(4) . ?
S1 O1 1.484(4) . ?
S2 O5 1.438(5) . ?
S2 O8' 1.453(6) . ?
S2 O6 1.460(5) . ?
S2 O7' 1.463(6) . ?
S2 O6' 1.472(6) . ?
S2 O7 1.488(5) . ?
S2 O8 1.494(5) . ?
S2 O5' 1.496(6) . ?
O9 H1O 0.8582 . ?
O9 H2O 0.8370 . ?
O10 H3O 0.8576 . ?
O10 H4O 0.8386 . ?
O11 H5O 0.8595 . ?
O11 H6O 0.8387 . ?
N11 C105 1.337(11) . ?
N11 C101 1.350(11) . ?
N12 C112 1.336(11) . ?
N12 C111 1.345(11) . ?
N12 Cd2 2.333(8) 1_655 ?
N21 C205 1.339(10) . ?
N21 C201 1.342(11) . ?
N22 C211 1.327(11) . ?
N22 C212 1.334(10) . ?
N22 Cd2 2.337(7) 1_565 ?
N31 C301 1.335(11) . ?
N31 C305 1.343(11) . ?
N32 C312 1.323(11) . ?
N32 C311 1.324(10) . ?
N32 C12' 1.361(11) . ?
N32 C11' 1.365(11) . ?
C101 C102 1.368(12) . ?
C101 H101 0.9500 . ?
C102 C103 1.379(12) . ?
C102 H102 0.9500 . ?
C104 C105 1.383(12) . ?
C104 C103 1.389(13) . ?
C104 H104 0.9500 . ?
C105 H105 0.9500 . ?
C103 C106 1.517(8) . ?
C106 C107 1.497(7) . ?
C106 H10A 0.9900 . ?
C106 H10B 0.9900 . ?
C107 C108 1.499(8) . ?
C107 H10C 0.9900 . ?
C107 H10D 0.9900 . ?
C108 C109 1.511(8) . ?
C108 H10E 0.9900 . ?
C108 H10F 0.9900 . ?
C109 C110 1.382(11) . ?
C109 C113 1.399(11) . ?
C110 C111 1.356(12) . ?
C110 H110 0.9500 . ?
C111 H111 0.9500 . ?
C112 C113 1.357(11) . ?
C112 H112 0.9500 . ?
C113 H113 0.9500 . ?
C201 C202 1.378(12) . ?
C201 H201 0.9500 . ?
C202 C203 1.378(13) . ?
C202 H202 0.9500 . ?
C203 C204 1.378(14) . ?
C203 C6A 1.521(10) . ?
C203 C206 1.552(15) . ?
C204 C205 1.381(12) . ?
C204 H204 0.9500 . ?
C205 H205 0.9500 . ?
C206 C207 1.501(9) . ?
C206 H20A 0.9900 . ?
C206 H20B 0.9900 . ?
C207 C208 1.503(8) . ?
C207 H20C 0.9900 . ?
C207 H20D 0.9900 . ?
C208 C7A 1.500(10) . ?
C208 C209 1.518(8) . ?
C208 H20E 0.9900 . ?
C208 H20F 0.9900 . ?
C208 H20G 0.9900 . ?
C208 H20H 0.9900 . ?
C209 C213 1.358(12) . ?
C209 C210 1.379(12) . ?
C210 C211 1.372(12) . ?
C210 H210 0.9500 . ?
C211 H211 0.9500 . ?
C212 C213 1.385(12) . ?
C212 H212 0.9500 . ?
C213 H213 0.9500 . ?
C6A C7A 1.500(10) . ?
C6A H6A1 0.9900 . ?
C6A H6A2 0.9900 . ?
C7A H7A1 0.9900 . ?
C7A H7A2 0.9900 . ?
C301 C302 1.358(14) . ?
C301 H301 0.9500 . ?
C302 C303 1.368(15) . ?
C302 H302 0.9500 . ?
C304 C305 1.365(12) . ?
C304 C303 1.392(14) . ?
C304 H304 0.9500 . ?
C305 H305 0.9500 . ?
C303 C306 1.537(15) . ?
C306 C7' 1.472(11) . ?
C306 C307 1.486(11) . ?
C306 H30E 0.9900 . ?
C306 H30F 0.9900 . ?
C306 H30G 0.9900 . ?
C306 H30H 0.9900 . ?
C307 C308 1.482(10) . ?
C307 H30A 0.9900 . ?
C307 H30B 0.9900 . ?
C308 C309 1.494(11) . ?
C308 H30C 0.9900 . ?
C308 H30D 0.9900 . ?
C309 C310 1.379(14) . ?
C309 C313 1.408(14) . ?
C310 C311 1.328(15) . ?
C310 H310 0.9500 . ?
C311 H311 0.9500 . ?
C312 C313 1.349(14) . ?
C312 H312 0.9500 . ?
C313 H313 0.9500 . ?
C7' C8' 1.505(9) . ?
C7' H7'1 0.9900 . ?
C7' H7'2 0.9900 . ?
C8' C9' 1.524(9) . ?
C8' H8'1 0.9900 . ?
C8' H8'2 0.9900 . ?
C9' C10' 1.377(14) . ?
C9' C13' 1.402(13) . ?
C10' C11' 1.364(14) . ?
C10' H10' 0.9500 . ?
C11' H11' 0.9500 . ?
C12' C13' 1.364(14) . ?
C12' H12' 0.9500 . ?
C13' H13' 0.9500 . ?
O13 H7O 0.8596 . ?
O13 H8O 0.8386 . ?
O14 H9O 1.4560 . ?
O14 H0O 1.0431 . ?

loop_
_geom_hbond_atom_site_label_D
_geom_hbond_atom_site_label_H
_geom_hbond_atom_site_label_A
_geom_hbond_distance_DH
_geom_hbond_distance_HA
_geom_hbond_distance_DA
_geom_hbond_angle_DHA
_geom_hbond_site_symmetry_A
O9 H1O O4 0.86 1.96 2.799(10) 165.9 2_455
O9 H2O O6' 0.84 1.79 2.617(15) 168.9 3_556
O9 H2O O7 0.84 2.08 2.733(11) 134.2 3_556
O10 H3O O8 0.86 1.69 2.544(12) 177.3 1_565
O10 H3O O8' 0.86 1.90 2.749(18) 169.7 1_565
O10 H4O O1 0.84 1.94 2.766(10) 169.1 2_455
